data_4002281
loop_
_publ_author_name
'Vaqueiro, P.'
'Powell, A.V.'

_publ_section_title
;
 Structures and properties of new ordered defect phases in the vanadium
 chromium sulfide system
;
_journal_name_full 'Chemistry of Materials (1,1989-)'
_journal_page_first 2705
_journal_page_last 2714
_journal_volume 12
_journal_year 2000
_chemical_formula_sum 'Cr0.941 S2 V0.578'
_chemical_name_systematic '(V0.252 Cr0.267) (V0.326 Cr0.674) S2'
_space_group_IT_number 12
_symmetry_space_group_name_Hall '-I 2y'
_symmetry_space_group_name_H-M 'I 1 2/m 1'
_cell_angle_alpha 90
_cell_angle_beta 91.68
_cell_angle_gamma 90
_cell_formula_units_Z 4
_cell_length_a 5.9461
_cell_length_b 3.3773
_cell_length_c 11.2353
_cell_volume 225.528
_citation_journal_id_ASTM CMATEX
_cod_data_source_file Vaqueiro_CMATEX_2000_1038.cif
_cod_data_source_block Cr0.941S2V0.578
_cod_original_cell_volume 225.5277
_cod_original_sg_symbol_Hall '-C 2y (x,y,-x+z)'
_cod_database_code 4002281

loop_
_symmetry_equiv_pos_as_xyz
x,y,z
-x,y,-z
-x,-y,-z
x,-y,z
x+1/2,y+1/2,z+1/2
-x+1/2,y+1/2,-z+1/2
-x+1/2,-y+1/2,-z+1/2
x+1/2,-y+1/2,z+1/2

loop_
_atom_site_label
_atom_site_type_symbol
_atom_site_fract_x
_atom_site_fract_y
_atom_site_fract_z
_atom_site_occupancy
_atom_site_U_iso_or_equiv
S1 S-2 0.3383 0 0.3645 1 0.0
Cr2 Cr+2 0.5 0.5 0 0.031 0.0
Cr1 Cr+2 0 0 0 0.503 0.0
Cr3 Cr+2 -0.0231 0 0.2581 0.674 0.0
S2 S-2 0.3343 0 0.8831 1 0.0
V2 V+2 0.5 0.5 0 0.007 0.0
V1 V+2 0 0 0 0.497 0.0
V3 V+2 -0.0231 0 0.2581 0.326 0.0
